data_7124645
loop_
_publ_author_name
'Li, Dan'
'Wang, Yijie'
'Wang, Linqing'
'Wang, Jie'
'Wang, Pengxin'
'Wang, Kezhou'
'Lin, Li'
'Liu, Dongsheng'
'Jiang, Xianxing'
'Yang, Dongxu'

_publ_section_title
;
 Simple magnesium catalyst mediated \g-butyrolactams in desymmetrization
 of meso-aziridines.
;
_journal_issue 62
_journal_name_full 'Chemical communications (Cambridge, England)'
_journal_page_first 9640
_journal_page_last 9643
_journal_paper_doi 10.1039/c6cc02877b
_journal_volume 52
_journal_year 2016
_chemical_absolute_configuration unk
_chemical_formula_moiety 'C21 H27 N3 O4'
_chemical_formula_sum 'C21 H27 N3 O4'
_chemical_formula_weight 385.45
_space_group_crystal_system monoclinic
_space_group_IT_number 5
_space_group_name_Hall 'I 2y'
_space_group_name_H-M_alt 'I 1 2 1'
_atom_sites_solution_hydrogens geom
_atom_sites_solution_primary iterative
_audit_creation_date 2016-03-07
_audit_creation_method
;
Olex2 1.2
(compiled 2016.02.19 svn.r3266 for OlexSys, GUI svn.r5155)
;
_audit_update_record
;
2016-04-05 deposited with the CCDC.
2016-06-14 downloaded from the CCDC.
;
_cell_angle_alpha 90
_cell_angle_beta 101.245(4)
_cell_angle_gamma 90
_cell_formula_units_Z 8
_cell_length_a 16.8244(6)
_cell_length_b 6.0896(2)
_cell_length_c 41.9414(16)
_cell_measurement_reflns_used 2629
_cell_measurement_temperature 293.66(10)
_cell_measurement_theta_max 65.8930
_cell_measurement_theta_min 4.3010
_cell_volume 4214.6(3)
_computing_cell_refinement
;
CrysAlisPro, Agilent Technologies,
Version 1.171.37.35 (release 13-08-2014 CrysAlis171 .NET)
(compiled Aug 13 2014,18:06:01)
;
_computing_data_collection
;
CrysAlisPro, Agilent Technologies,
Version 1.171.37.35 (release 13-08-2014 CrysAlis171 .NET)
(compiled Aug 13 2014,18:06:01)
;
_computing_data_reduction
;
CrysAlisPro, Agilent Technologies,
Version 1.171.37.35 (release 13-08-2014 CrysAlis171 .NET)
(compiled Aug 13 2014,18:06:01)
;
_computing_molecular_graphics 'Olex2 (Dolomanov et al., 2009)'
_computing_publication_material 'Olex2 (Dolomanov et al., 2009)'
_computing_structure_refinement 'ShelXL (Sheldrick, 2015)'
_computing_structure_solution
;
Superflip (Palatinus & Chapuis, 2007;Palatinus & van der Lee, 2008;
Palatinus et al., 2012)
;
_diffrn_ambient_environment air
_diffrn_ambient_temperature 293.66(10)
_diffrn_detector 'CCD plate'
_diffrn_detector_area_resol_mean 16.0733
_diffrn_detector_type Eos
_diffrn_measured_fraction_theta_full 0.987
_diffrn_measured_fraction_theta_max 0.966
_diffrn_measurement_details
;
#__ type_ start__ end____ width___ exp.time_
  1 omega   53.00   91.00   1.0000    2.0000
omega____ theta____ kappa____ phi______ frames
    -      108.0000  -38.0000   60.0000 38

#__ type_ start__ end____ width___ exp.time_
  2 omega   41.00   90.00   1.0000    2.0000
omega____ theta____ kappa____ phi______ frames
    -      108.0000  -25.0000   30.0000 49

#__ type_ start__ end____ width___ exp.time_
  3 omega   47.00   90.00   1.0000    2.0000
omega____ theta____ kappa____ phi______ frames
    -      108.0000  -38.0000  -60.0000 43

#__ type_ start__ end____ width___ exp.time_
  4 omega   77.00  161.00   1.0000    2.0000
omega____ theta____ kappa____ phi______ frames
    -      108.0000   25.0000 -150.0000 84

#__ type_ start__ end____ width___ exp.time_
  5 omega   96.00  122.00   1.0000    1.5000
omega____ theta____ kappa____ phi______ frames
    -       54.0000   77.0000  -30.0000 26

#__ type_ start__ end____ width___ exp.time_
  6 omega  126.00  163.00   1.0000    2.0000
omega____ theta____ kappa____ phi______ frames
    -      108.0000  111.0000   30.0000 37

#__ type_ start__ end____ width___ exp.time_
  7 omega   99.00  156.00   1.0000    2.0000
omega____ theta____ kappa____ phi______ frames
    -      108.0000   50.0000 -120.0000 57

#__ type_ start__ end____ width___ exp.time_
  8 omega   88.00  113.00   1.0000    2.0000
omega____ theta____ kappa____ phi______ frames
    -      108.0000 -111.0000  -30.0000 25

#__ type_ start__ end____ width___ exp.time_
  9 omega   40.00  114.00   1.0000    2.0000
omega____ theta____ kappa____ phi______ frames
    -      108.0000 -111.0000   60.0000 74

#__ type_ start__ end____ width___ exp.time_
 10 omega   38.00  137.00   1.0000    2.0000
omega____ theta____ kappa____ phi______ frames
    -      108.0000  -77.0000   60.0000 99

#__ type_ start__ end____ width___ exp.time_
 11 omega   34.00  118.00   1.0000    1.5000
omega____ theta____ kappa____ phi______ frames
    -       54.0000   57.0000  -90.0000 84

#__ type_ start__ end____ width___ exp.time_
 12 omega   26.00   59.00   1.0000    1.5000
omega____ theta____ kappa____ phi______ frames
    -       54.0000   77.0000  -30.0000 33

#__ type_ start__ end____ width___ exp.time_
 13 omega  -11.00   68.00   1.0000    1.0000
omega____ theta____ kappa____ phi______ frames
    -        0.0000   57.0000  -30.0000 79

#__ type_ start__ end____ width___ exp.time_
 14 omega    8.00   51.00   1.0000    1.5000
omega____ theta____ kappa____ phi______ frames
    -       54.0000  -57.0000   90.0000 43

#__ type_ start__ end____ width___ exp.time_
 15 omega  -69.00  -26.00   1.0000    1.0000
omega____ theta____ kappa____ phi______ frames
    -        0.0000  -77.0000 -120.0000 43

#__ type_ start__ end____ width___ exp.time_
 16 omega    3.00   95.00   1.0000    1.5000
omega____ theta____ kappa____ phi______ frames
    -       54.0000  -99.0000 -150.0000 92
;
_diffrn_measurement_device 'four-circle diffractometer'
_diffrn_measurement_device_type 'SuperNova, Dual, Cu at zero, Eos'
_diffrn_measurement_method '\w scans'
_diffrn_orient_matrix_UB_11 0.0364230000
_diffrn_orient_matrix_UB_12 -0.0870183000
_diffrn_orient_matrix_UB_13 -0.0285228000
_diffrn_orient_matrix_UB_21 0.0853214000
_diffrn_orient_matrix_UB_22 0.0084813000
_diffrn_orient_matrix_UB_23 0.0215171000
_diffrn_orient_matrix_UB_31 -0.0103226000
_diffrn_orient_matrix_UB_32 -0.2374595000
_diffrn_orient_matrix_UB_33 0.0112153000
_diffrn_radiation_monochromator mirror
_diffrn_radiation_probe x-ray
_diffrn_radiation_type CuK\a
_diffrn_radiation_wavelength 1.54184
_diffrn_reflns_av_R_equivalents 0.0322
_diffrn_reflns_av_unetI/netI 0.0410
_diffrn_reflns_Laue_measured_fraction_full 0.987
_diffrn_reflns_Laue_measured_fraction_max 0.966
_diffrn_reflns_limit_h_max 20
_diffrn_reflns_limit_h_min -19
_diffrn_reflns_limit_k_max 5
_diffrn_reflns_limit_k_min -7
_diffrn_reflns_limit_l_max 49
_diffrn_reflns_limit_l_min -50
_diffrn_reflns_number 8056
_diffrn_reflns_point_group_measured_fraction_full 0.681
_diffrn_reflns_point_group_measured_fraction_max 0.663
_diffrn_reflns_theta_full 67.684
_diffrn_reflns_theta_max 69.863
_diffrn_reflns_theta_min 4.299
_diffrn_source 'sealed X-ray tube'
_diffrn_source_type 'SuperNova (Cu) X-ray Source'
_exptl_absorpt_coefficient_mu 0.691
_exptl_absorpt_correction_T_max 1.00000
_exptl_absorpt_correction_T_min 0.80358
_exptl_absorpt_correction_type multi-scan
_exptl_absorpt_process_details
;
CrysAlisPro, Agilent Technologies,
Version 1.171.37.35 (release 13-08-2014 CrysAlis171 .NET)
(compiled Aug 13 2014,18:06:01)
Empirical absorption correction using spherical harmonics,
 implemented in SCALE3 ABSPACK scaling algorithm.
;
_exptl_crystal_colour 'clear light colourless'
_exptl_crystal_colour_lustre clear
_exptl_crystal_colour_modifier light
_exptl_crystal_colour_primary colourless
_exptl_crystal_density_diffrn 1.215
_exptl_crystal_description block
_exptl_crystal_F_000 1648
_exptl_crystal_size_max 0.23
_exptl_crystal_size_mid 0.17
_exptl_crystal_size_min 0.14
_refine_diff_density_max 0.117
_refine_diff_density_min -0.150
_refine_diff_density_rms 0.029
_refine_ls_abs_structure_details
;
 Flack x determined using 761 quotients [(I+)-(I-)]/[(I+)+(I-)]
 (Parsons, Flack and Wagner, Acta Cryst. B69 (2013) 249-259).
;
_refine_ls_abs_structure_Flack 0.09(14)
_refine_ls_extinction_method none
_refine_ls_goodness_of_fit_ref 1.042
_refine_ls_hydrogen_treatment constr
_refine_ls_matrix_type full
_refine_ls_number_parameters 529
_refine_ls_number_reflns 5306
_refine_ls_number_restraints 1
_refine_ls_restrained_S_all 1.042
_refine_ls_R_factor_all 0.0740
_refine_ls_R_factor_gt 0.0496
_refine_ls_shift/su_max 0.000
_refine_ls_shift/su_mean 0.000
_refine_ls_structure_factor_coef Fsqd
_refine_ls_weighting_details 'w=1/[\s^2^(Fo^2^)+(0.0535P)^2^+0.2684P] where P=(Fo^2^+2Fc^2^)/3'
_refine_ls_weighting_scheme calc
_refine_ls_wR_factor_gt 0.1075
_refine_ls_wR_factor_ref 0.1189
_reflns_Friedel_coverage 0.246
_reflns_Friedel_fraction_full 0.305
_reflns_Friedel_fraction_max 0.291
_reflns_number_gt 3879
_reflns_number_total 5306
_reflns_threshold_expression 'I > 2\s(I)'
_cod_data_source_file c6cc02877b2.cif
_cod_data_source_block lidan_0307
_cod_database_code 7124645
_shelx_space_group_comment
;
The symmetry employed for this shelxl refinement is uniquely defined
by the following loop, which should always be used as a source of
symmetry information in preference to the above space-group names.
They are only intended as comments.
;
_reflns_odcompleteness_completeness 99.33
_reflns_odcompleteness_iscentric 1
_reflns_odcompleteness_theta 66.97
_olex2_refinement_description
;
1. Fixed Uiso
 At 1.2 times of:
  All C(H) groups, All C(H,H) groups, All N(H) groups
 At 1.5 times of:
  All C(H,H,H) groups
2. Others
 Fixed Sof: H41(0.5) H41A(0.5) N6(0.5) C42(0.5) H42(0.5) N6'(0.5) C42'(0.5)
 H42'(0.5)
3.a Ternary CH refined with riding coordinates:
 C22(H22), C27(H27), C1(H1), C6(H6)
3.b Secondary CH2 refined with riding coordinates:
 C23(H23A,H23B), C24(H24A,H24B), C25(H25A,H25B), C26(H26A,H26B), C30(H30A,
 H30B), C2(H2A,H2B), C3(H3A,H3B), C4(H4A,H4B), C5(H5A,H5B), C9(H9A,H9B)
3.c Aromatic/amide H refined with riding coordinates:
 N5(H5), C29(H29), C39(H39), C40(H40), C41(H41), C41(H41A), C42(H42),
 C42'(H42'), N2(H2), C8(H8), C18(H18), C19(H19), C20(H20), C21(H21)
3.d Idealised Me refined as rotating group:
 C34(H34A,H34B,H34C), C35(H35A,H35B,H35C), C36(H36A,H36B,H36C), C13(H13A,H13B,
 H13C), C14(H14A,H14B,H14C), C15(H15A,H15B,H15C)
;
_shelx_shelxl_version_number 2014/7
_olex2_submission_special_instructions 'No special instructions were received'

loop_
_space_group_symop_operation_xyz
'x, y, z'
'-x, y, -z'
'x+1/2, y+1/2, z+1/2'
'-x+1/2, y+1/2, -z+1/2'

loop_
_atom_site_label
_atom_site_type_symbol
_atom_site_fract_x
_atom_site_fract_y
_atom_site_fract_z
_atom_site_U_iso_or_equiv
_atom_site_adp_type
_atom_site_occupancy
_atom_site_site_symmetry_order
_atom_site_calc_flag
_atom_site_refinement_flags_posn
_atom_site_refinement_flags_occupancy
_atom_site_disorder_assembly
_atom_site_disorder_group
O5 O -0.15368(16) -0.9057(5) -0.59425(7) 0.0829(8) Uani 1 1 d . . . .
O6 O -0.05897(15) -0.7815(5) -0.63679(6) 0.0762(8) Uani 1 1 d . . . .
O7 O -0.1008(2) -0.4781(7) -0.66607(9) 0.1137(12) Uani 1 1 d . . . .
O8 O -0.23360(19) -0.1776(6) -0.51256(9) 0.1041(11) Uani 1 1 d . . . .
N4 N -0.16348(16) -0.5893(5) -0.62607(7) 0.0609(8) Uani 1 1 d . . . .
N5 N -0.2184(2) -0.5387(6) -0.51906(8) 0.0868(11) Uani 1 1 d . . . .
H5 H -0.1837 -0.6440 -0.5160 0.104 Uiso 1 1 calc R . . .
C22 C -0.2988(2) -0.5878(8) -0.53776(8) 0.0748(12) Uani 1 1 d . . . .
H22 H -0.3249 -0.4494 -0.5459 0.090 Uiso 1 1 calc R . . .
C23 C -0.3490(3) -0.6948(10) -0.51559(9) 0.0999(17) Uani 1 1 d . . . .
H23A H -0.3213 -0.8253 -0.5059 0.120 Uiso 1 1 calc R . . .
H23B H -0.3539 -0.5940 -0.4982 0.120 Uiso 1 1 calc R . . .
C24 C -0.4324(3) -0.7570(13) -0.53354(11) 0.128(2) Uani 1 1 d . . . .
H24A H -0.4616 -0.6264 -0.5424 0.154 Uiso 1 1 calc R . . .
H24B H -0.4623 -0.8260 -0.5187 0.154 Uiso 1 1 calc R . . .
C25 C -0.4255(3) -0.9140(13) -0.56077(10) 0.122(2) Uani 1 1 d . . . .
H25A H -0.4793 -0.9530 -0.5725 0.146 Uiso 1 1 calc R . . .
H25B H -0.3985 -1.0473 -0.5518 0.146 Uiso 1 1 calc R . . .
C26 C -0.3780(2) -0.8084(10) -0.58393(9) 0.0890(15) Uani 1 1 d . . . .
H26A H -0.4079 -0.6825 -0.5942 0.107 Uiso 1 1 calc R . . .
H26B H -0.3726 -0.9126 -0.6009 0.107 Uiso 1 1 calc R . . .
C27 C -0.2935(2) -0.7338(7) -0.56664(7) 0.0629(10) Uani 1 1 d . . . .
H27 H -0.2625 -0.8651 -0.5584 0.075 Uiso 1 1 calc R . . .
C28 C -0.25123(19) -0.6266(7) -0.59062(8) 0.0594(9) Uani 1 1 d . . . .
C29 C -0.2686(3) -0.4390(8) -0.60631(11) 0.0869(13) Uani 1 1 d . . . .
H29 H -0.3094 -0.3444 -0.6028 0.104 Uiso 1 1 calc R . . .
C30 C -0.2156(2) -0.3957(7) -0.63030(10) 0.0842(13) Uani 1 1 d . . . .
H30A H -0.2469 -0.3862 -0.6523 0.101 Uiso 1 1 calc R . . .
H30B H -0.1845 -0.2619 -0.6251 0.101 Uiso 1 1 calc R . . .
C31 C -0.1841(2) -0.7303(6) -0.60271(8) 0.0560(9) Uani 1 1 d . . . .
C32 C -0.1052(2) -0.6069(8) -0.64512(10) 0.0689(10) Uani 1 1 d . . . .
C33 C 0.0075(2) -0.8323(9) -0.65399(12) 0.0860(13) Uani 1 1 d . . . .
C34 C 0.0699(3) -0.6558(11) -0.64807(18) 0.153(3) Uani 1 1 d . . . .
H34A H 0.0515 -0.5319 -0.6617 0.229 Uiso 1 1 calc GR . . .
H34B H 0.1197 -0.7098 -0.6531 0.229 Uiso 1 1 calc GR . . .
H34C H 0.0787 -0.6120 -0.6257 0.229 Uiso 1 1 calc GR . . .
C35 C 0.0425(3) -1.0388(10) -0.63691(18) 0.146(3) Uani 1 1 d . . . .
H35A H 0.0649 -1.0062 -0.6146 0.219 Uiso 1 1 calc GR . . .
H35B H 0.0844 -1.0947 -0.6473 0.219 Uiso 1 1 calc GR . . .
H35C H 0.0006 -1.1470 -0.6380 0.219 Uiso 1 1 calc GR . . .
C36 C -0.0259(4) -0.8811(18) -0.68804(14) 0.198(5) Uani 1 1 d . . . .
H36A H -0.0689 -0.9864 -0.6893 0.297 Uiso 1 1 calc GR . . .
H36B H 0.0159 -0.9403 -0.6982 0.297 Uiso 1 1 calc GR . . .
H36C H -0.0467 -0.7488 -0.6990 0.297 Uiso 1 1 calc GR . . .
C37 C -0.1946(2) -0.3454(8) -0.50650(9) 0.0726(11) Uani 1 1 d . . . .
C38 C -0.1142(3) -0.3409(8) -0.48362(10) 0.0833(13) Uani 1 1 d . . . .
C39 C -0.0786(3) -0.1494(9) -0.47234(12) 0.0939(14) Uani 1 1 d . . . .
H39 H -0.1041 -0.0165 -0.4787 0.113 Uiso 1 1 calc R . . .
C40 C -0.0047(3) -0.1524(11) -0.45151(14) 0.1177(19) Uani 1 1 d . . . .
H40 H 0.0205 -0.0213 -0.4440 0.141 Uiso 1 1 calc R . . .
C41 C 0.0299(4) -0.3388(12) -0.44240(17) 0.161(3) Uani 1 1 d . . . .
H41 H 0.0664 -0.3518 -0.4228 0.193 Uiso 0.5 1 calc R P A 1
H41A H 0.0854 -0.3561 -0.4353 0.193 Uiso 0.5 1 calc R P B 2
N6 N -0.0648(5) -0.5297(16) -0.4827(2) 0.083(2) Uani 0.5 1 d . P C 1
C42 C 0.0099(6) -0.525(2) -0.4637(3) 0.101(3) Uani 0.5 1 d . P C 1
H42 H 0.0470 -0.6372 -0.4643 0.121 Uiso 0.5 1 calc R P C 1
N6' N -0.0982(5) -0.5277(15) -0.46685(17) 0.080(2) Uani 0.5 1 d . P C 2
C42' C -0.0300(6) -0.523(2) -0.4446(3) 0.098(3) Uani 0.5 1 d . P C 2
H42' H -0.0190 -0.6380 -0.4299 0.118 Uiso 0.5 1 calc R P C 2
O1 O -0.46275(16) -1.3031(4) -0.65009(7) 0.0774(7) Uani 1 1 d . . . .
O2 O -0.5726(2) -1.3639(5) -0.60779(9) 0.1038(11) Uani 1 1 d . . . .
O3 O -0.64088(15) -1.0522(5) -0.60238(6) 0.0702(7) Uani 1 1 d . . . .
O4 O -0.55169(19) -0.4596(7) -0.73757(8) 0.0976(10) Uani 1 1 d . . . .
N1 N -0.55476(17) -1.0525(5) -0.63587(7) 0.0573(7) Uani 1 1 d . . . .
N2 N -0.51324(17) -0.8113(7) -0.74344(7) 0.0763(10) Uani 1 1 d . . . .
H2 H -0.5282 -0.9356 -0.7524 0.092 Uiso 1 1 calc R . . .
N3 N -0.65326(19) -0.8935(7) -0.78427(8) 0.0849(11) Uani 1 1 d . . . .
C1 C -0.4328(2) -0.7956(8) -0.72301(8) 0.0702(11) Uani 1 1 d . . . .
H1 H -0.4267 -0.6485 -0.7133 0.084 Uiso 1 1 calc R . . .
C2 C -0.3678(2) -0.8253(10) -0.74388(9) 0.0922(15) Uani 1 1 d . . . .
H2A H -0.3746 -0.9676 -0.7544 0.111 Uiso 1 1 calc R . . .
H2B H -0.3748 -0.7135 -0.7607 0.111 Uiso 1 1 calc R . . .
C3 C -0.2822(2) -0.8087(10) -0.72322(10) 0.0947(15) Uani 1 1 d . . . .
H3A H -0.2426 -0.8344 -0.7368 0.114 Uiso 1 1 calc R . . .
H3B H -0.2735 -0.6620 -0.7142 0.114 Uiso 1 1 calc R . . .
C4 C -0.2706(2) -0.9745(9) -0.69604(9) 0.0822(13) Uani 1 1 d . . . .
H4A H -0.2172 -0.9568 -0.6825 0.099 Uiso 1 1 calc R . . .
H4B H -0.2743 -1.1217 -0.7050 0.099 Uiso 1 1 calc R . . .
C5 C -0.33531(18) -0.9437(8) -0.67538(8) 0.0668(10) Uani 1 1 d . . . .
H5A H -0.3288 -0.8002 -0.6652 0.080 Uiso 1 1 calc R . . .
H5B H -0.3278 -1.0535 -0.6583 0.080 Uiso 1 1 calc R . . .
C6 C -0.42108(18) -0.9634(7) -0.69566(7) 0.0577(9) Uani 1 1 d . . . .
H6 H -0.4267 -1.1101 -0.7055 0.069 Uiso 1 1 calc R . . .
C7 C -0.48176(18) -0.9426(6) -0.67416(7) 0.0531(8) Uani 1 1 d . . . .
C8 C -0.5269(2) -0.7748(6) -0.66878(8) 0.0585(8) Uani 1 1 d . . . .
H8 H -0.5281 -0.6407 -0.6795 0.070 Uiso 1 1 calc R . . .
C9 C -0.5755(2) -0.8245(6) -0.64369(8) 0.0598(9) Uani 1 1 d . . . .
H9A H -0.5600 -0.7308 -0.6248 0.072 Uiso 1 1 calc R . . .
H9B H -0.6330 -0.8075 -0.6523 0.072 Uiso 1 1 calc R . . .
C10 C -0.4957(2) -1.1246(6) -0.65307(8) 0.0574(9) Uani 1 1 d . . . .
C11 C -0.5887(3) -1.1755(7) -0.61426(10) 0.0714(11) Uani 1 1 d . . . .
C12 C -0.6864(3) -1.1403(8) -0.57838(11) 0.0847(13) Uani 1 1 d . . . .
C13 C -0.6271(3) -1.2060(11) -0.54788(11) 0.121(2) Uani 1 1 d . . . .
H13A H -0.5998 -1.3387 -0.5519 0.182 Uiso 1 1 calc GR . . .
H13B H -0.6560 -1.2300 -0.5306 0.182 Uiso 1 1 calc GR . . .
H13C H -0.5881 -1.0910 -0.5419 0.182 Uiso 1 1 calc GR . . .
C14 C -0.7419(3) -1.3232(10) -0.59428(16) 0.142(2) Uani 1 1 d . . . .
H14A H -0.7663 -1.2810 -0.6161 0.213 Uiso 1 1 calc GR . . .
H14B H -0.7836 -1.3487 -0.5820 0.213 Uiso 1 1 calc GR . . .
H14C H -0.7110 -1.4551 -0.5948 0.213 Uiso 1 1 calc GR . . .
C15 C -0.7350(3) -0.9431(10) -0.57178(13) 0.1095(17) Uani 1 1 d . . . .
H15A H -0.6990 -0.8236 -0.5643 0.164 Uiso 1 1 calc GR . . .
H15B H -0.7656 -0.9795 -0.5555 0.164 Uiso 1 1 calc GR . . .
H15C H -0.7713 -0.9008 -0.5914 0.164 Uiso 1 1 calc GR . . .
C16 C -0.5650(2) -0.6428(10) -0.74904(8) 0.0751(12) Uani 1 1 d . . . .
C17 C -0.6454(2) -0.6983(9) -0.77022(8) 0.0732(12) Uani 1 1 d . . . .
C18 C -0.7074(2) -0.5461(9) -0.77359(9) 0.0906(14) Uani 1 1 d . . . .
H18 H -0.6994 -0.4085 -0.7639 0.109 Uiso 1 1 calc R . . .
C19 C -0.7823(3) -0.6057(11) -0.79202(10) 0.0981(16) Uani 1 1 d . . . .
H19 H -0.8262 -0.5105 -0.7940 0.118 Uiso 1 1 calc R . . .
C20 C -0.7907(3) -0.8059(11) -0.80719(11) 0.0996(16) Uani 1 1 d . . . .
H20 H -0.8399 -0.8466 -0.8201 0.119 Uiso 1 1 calc R . . .
C21 C -0.7253(3) -0.9458(11) -0.80295(11) 0.1013(16) Uani 1 1 d . . . .
H21 H -0.7310 -1.0813 -0.8134 0.122 Uiso 1 1 calc R . . .

loop_
_atom_site_aniso_label
_atom_site_aniso_U_11
_atom_site_aniso_U_22
_atom_site_aniso_U_33
_atom_site_aniso_U_23
_atom_site_aniso_U_13
_atom_site_aniso_U_12
O5 0.0860(18) 0.0757(19) 0.095(2) 0.0271(18) 0.0381(15) 0.0285(16)
O6 0.0727(16) 0.0786(19) 0.0855(17) 0.0017(17) 0.0353(14) 0.0089(15)
O7 0.112(2) 0.121(3) 0.121(2) 0.052(3) 0.055(2) 0.019(2)
O8 0.091(2) 0.086(2) 0.128(3) -0.012(2) 0.0048(19) 0.0184(19)
N4 0.0618(16) 0.0610(19) 0.0617(16) 0.0051(17) 0.0164(14) 0.0085(15)
N5 0.087(2) 0.082(2) 0.075(2) -0.022(2) -0.0269(18) 0.022(2)
C22 0.070(2) 0.097(3) 0.0531(19) -0.014(2) 0.0010(17) 0.022(2)
C23 0.114(4) 0.135(5) 0.055(2) -0.016(3) 0.027(2) 0.022(3)
C24 0.085(3) 0.219(7) 0.092(3) 0.008(5) 0.044(3) 0.013(4)
C25 0.080(3) 0.210(7) 0.076(3) -0.004(4) 0.017(2) -0.043(4)
C26 0.070(2) 0.141(4) 0.0552(19) -0.009(3) 0.0099(17) -0.024(3)
C27 0.0557(19) 0.085(3) 0.0464(16) -0.007(2) 0.0070(14) 0.0054(19)
C28 0.0525(18) 0.068(2) 0.0564(18) -0.007(2) 0.0069(15) 0.0077(18)
C29 0.084(3) 0.079(3) 0.104(3) 0.008(3) 0.033(2) 0.030(3)
C30 0.086(3) 0.075(3) 0.096(3) 0.025(3) 0.028(2) 0.024(2)
C31 0.0522(18) 0.062(2) 0.0514(18) -0.0018(19) 0.0041(15) 0.0053(16)
C32 0.063(2) 0.075(3) 0.070(2) 0.006(2) 0.0153(19) 0.002(2)
C33 0.066(2) 0.099(3) 0.104(3) -0.012(3) 0.041(2) -0.001(2)
C34 0.084(3) 0.124(5) 0.264(8) -0.009(6) 0.071(4) -0.026(4)
C35 0.106(4) 0.102(4) 0.253(8) 0.007(5) 0.093(5) 0.024(4)
C36 0.132(5) 0.355(14) 0.115(4) -0.098(7) 0.040(4) 0.042(7)
C37 0.085(3) 0.078(3) 0.0519(19) 0.000(2) 0.0062(18) 0.014(2)
C38 0.098(3) 0.083(3) 0.058(2) -0.010(3) -0.014(2) 0.004(3)
C39 0.094(3) 0.087(3) 0.097(3) -0.010(3) 0.010(3) 0.005(3)
C40 0.107(4) 0.111(5) 0.119(4) -0.020(4) -0.017(3) -0.016(4)
C41 0.167(6) 0.115(5) 0.153(6) -0.009(5) -0.086(5) -0.010(5)
N6 0.071(5) 0.088(6) 0.080(5) 0.005(5) -0.009(4) 0.007(4)
C42 0.082(6) 0.103(8) 0.106(8) 0.023(7) -0.011(6) 0.010(6)
N6' 0.096(6) 0.079(5) 0.054(4) -0.009(5) -0.008(4) 0.009(5)
C42' 0.105(8) 0.102(8) 0.077(6) 0.000(7) -0.012(6) 0.004(7)
O1 0.0915(18) 0.0539(16) 0.0894(18) -0.0026(16) 0.0237(15) 0.0111(15)
O2 0.150(3) 0.0505(16) 0.126(3) 0.0073(19) 0.064(2) 0.0001(18)
O3 0.0790(16) 0.0638(15) 0.0730(16) -0.0016(15) 0.0273(13) -0.0025(14)
O4 0.098(2) 0.105(2) 0.081(2) 0.004(2) -0.0056(16) 0.023(2)
N1 0.0661(17) 0.0501(16) 0.0565(15) -0.0040(16) 0.0143(13) -0.0005(14)
N2 0.0639(17) 0.106(3) 0.0539(16) -0.003(2) -0.0004(14) 0.020(2)
N3 0.069(2) 0.111(3) 0.070(2) 0.002(2) 0.0038(16) 0.020(2)
C1 0.0575(19) 0.098(3) 0.0523(17) 0.005(2) 0.0048(15) 0.010(2)
C2 0.072(2) 0.142(5) 0.065(2) 0.025(3) 0.0192(19) 0.021(3)
C3 0.062(2) 0.140(4) 0.084(3) 0.025(3) 0.020(2) 0.009(3)
C4 0.055(2) 0.119(4) 0.071(2) 0.006(3) 0.0081(17) 0.011(2)
C5 0.0554(18) 0.086(3) 0.0557(19) 0.002(2) 0.0023(15) 0.007(2)
C6 0.0522(18) 0.067(2) 0.0517(18) -0.007(2) 0.0050(14) 0.0047(17)
C7 0.0515(17) 0.058(2) 0.0465(17) -0.0098(19) 0.0028(14) -0.0009(17)
C8 0.064(2) 0.055(2) 0.0555(18) 0.0024(19) 0.0092(16) -0.0006(18)
C9 0.069(2) 0.053(2) 0.0582(18) -0.001(2) 0.0130(16) 0.0074(18)
C10 0.0611(19) 0.050(2) 0.0569(19) -0.0135(19) 0.0021(16) -0.0010(17)
C11 0.087(3) 0.057(2) 0.072(2) -0.009(2) 0.019(2) -0.012(2)
C12 0.091(3) 0.081(3) 0.092(3) 0.010(3) 0.043(3) -0.010(3)
C13 0.137(4) 0.142(5) 0.097(3) 0.051(4) 0.053(3) 0.024(4)
C14 0.133(5) 0.120(5) 0.192(6) -0.026(5) 0.078(4) -0.052(4)
C15 0.112(4) 0.117(4) 0.116(4) 0.010(4) 0.062(3) 0.008(4)
C16 0.069(2) 0.113(4) 0.0431(18) 0.012(3) 0.0102(17) 0.018(3)
C17 0.065(2) 0.110(4) 0.0451(18) 0.014(2) 0.0120(17) 0.022(2)
C18 0.083(3) 0.118(4) 0.066(2) 0.014(3) 0.005(2) 0.032(3)
C19 0.077(3) 0.135(5) 0.078(3) 0.019(3) 0.002(2) 0.037(3)
C20 0.070(3) 0.138(5) 0.083(3) 0.026(4) -0.004(2) 0.017(3)
C21 0.081(3) 0.122(4) 0.090(3) 0.007(3) -0.008(2) 0.010(3)

loop_
_atom_type_symbol
_atom_type_description
_atom_type_scat_dispersion_real
_atom_type_scat_dispersion_imag
_atom_type_scat_source
C C 0.0181 0.0091 'International Tables Vol C Tables 4.2.6.8 and 6.1.1.4'
H H 0.0000 0.0000 'International Tables Vol C Tables 4.2.6.8 and 6.1.1.4'
N N 0.0311 0.0180 'International Tables Vol C Tables 4.2.6.8 and 6.1.1.4'
O O 0.0492 0.0322 'International Tables Vol C Tables 4.2.6.8 and 6.1.1.4'

loop_
_geom_angle_atom_site_label_1
_geom_angle_atom_site_label_2
_geom_angle_atom_site_label_3
_geom_angle
C32 O6 C33 120.0(3)
C31 N4 C30 110.9(3)
C32 N4 C30 118.0(3)
C32 N4 C31 131.1(3)
C22 N5 H5 117.4
C37 N5 H5 117.4
C37 N5 C22 125.2(4)
N5 C22 H22 108.5
N5 C22 C23 109.1(3)
N5 C22 C27 110.9(3)
C23 C22 H22 108.5
C27 C22 H22 108.5
C27 C22 C23 111.3(4)
C22 C23 H23A 109.2
C22 C23 H23B 109.2
H23A C23 H23B 107.9
C24 C23 C22 112.2(3)
C24 C23 H23A 109.2
C24 C23 H23B 109.2
C23 C24 H24A 109.7
C23 C24 H24B 109.7
C23 C24 C25 109.7(4)
H24A C24 H24B 108.2
C25 C24 H24A 109.7
C25 C24 H24B 109.7
C24 C25 H25A 109.6
C24 C25 H25B 109.6
C24 C25 C26 110.1(6)
H25A C25 H25B 108.2
C26 C25 H25A 109.6
C26 C25 H25B 109.6
C25 C26 H26A 109.1
C25 C26 H26B 109.1
C25 C26 C27 112.3(3)
H26A C26 H26B 107.9
C27 C26 H26A 109.1
C27 C26 H26B 109.1
C22 C27 C26 110.9(3)
C22 C27 H27 107.8
C26 C27 H27 107.8
C28 C27 C22 113.0(4)
C28 C27 C26 109.3(3)
C28 C27 H27 107.8
C29 C28 C27 128.7(4)
C29 C28 C31 108.1(3)
C31 C28 C27 123.0(3)
C28 C29 H29 123.7
C28 C29 C30 112.6(4)
C30 C29 H29 123.7
N4 C30 C29 101.5(3)
N4 C30 H30A 111.5
N4 C30 H30B 111.5
C29 C30 H30A 111.5
C29 C30 H30B 111.5
H30A C30 H30B 109.3
O5 C31 N4 127.0(3)
O5 C31 C28 126.1(4)
N4 C31 C28 106.9(3)
O6 C32 N4 110.8(4)
O7 C32 O6 127.4(4)
O7 C32 N4 121.8(4)
O6 C33 C34 110.1(4)
O6 C33 C35 101.8(4)
C34 C33 C35 108.9(4)
C36 C33 O6 109.7(4)
C36 C33 C34 115.8(6)
C36 C33 C35 109.6(6)
C33 C34 H34A 109.5
C33 C34 H34B 109.5
C33 C34 H34C 109.5
H34A C34 H34B 109.5
H34A C34 H34C 109.5
H34B C34 H34C 109.5
C33 C35 H35A 109.5
C33 C35 H35B 109.5
C33 C35 H35C 109.5
H35A C35 H35B 109.5
H35A C35 H35C 109.5
H35B C35 H35C 109.5
C33 C36 H36A 109.5
C33 C36 H36B 109.5
C33 C36 H36C 109.5
H36A C36 H36B 109.5
H36A C36 H36C 109.5
H36B C36 H36C 109.5
O8 C37 N5 123.9(4)
O8 C37 C38 120.1(4)
N5 C37 C38 116.0(4)
C39 C38 C37 121.5(4)
C39 C38 N6 118.3(5)
N6 C38 C37 117.0(5)
N6' C38 C37 112.6(5)
N6' C38 C39 121.3(5)
C38 C39 H39 120.2
C38 C39 C40 119.7(5)
C40 C39 H39 120.2
C39 C40 H40 120.1
C41 C40 C39 119.8(6)
C41 C40 H40 120.1
C40 C41 H41 121.1
C40 C41 H41A 123.9
C40 C41 C42 117.9(6)
C40 C41 C42' 112.2(7)
C42 C41 H41 121.1
C42' C41 H41A 123.9
C42 N6 C38 118.1(9)
C41 C42 H42 121.3
N6 C42 C41 117.5(10)
N6 C42 H42 121.3
C42' N6' C38 114.0(9)
C41 C42' H42' 118.7
N6' C42' C41 122.6(10)
N6' C42' H42' 118.7
C11 O3 C12 121.3(3)
C10 N1 C9 110.1(3)
C11 N1 C9 123.7(3)
C11 N1 C10 126.2(3)
C1 N2 H2 118.3
C16 N2 H2 118.3
C16 N2 C1 123.5(4)
C17 N3 C21 118.2(4)
N2 C1 H1 108.3
N2 C1 C2 109.8(3)
N2 C1 C6 111.7(3)
C2 C1 H1 108.3
C6 C1 H1 108.3
C6 C1 C2 110.3(3)
C1 C2 H2A 109.4
C1 C2 H2B 109.4
H2A C2 H2B 108.0
C3 C2 C1 111.4(3)
C3 C2 H2A 109.4
C3 C2 H2B 109.4
C2 C3 H3A 109.5
C2 C3 H3B 109.5
H3A C3 H3B 108.1
C4 C3 C2 110.6(4)
C4 C3 H3A 109.5
C4 C3 H3B 109.5
C3 C4 H4A 109.6
C3 C4 H4B 109.6
C3 C4 C5 110.2(4)
H4A C4 H4B 108.1
C5 C4 H4A 109.6
C5 C4 H4B 109.6
C4 C5 H5A 109.2
C4 C5 H5B 109.2
C4 C5 C6 111.9(3)
H5A C5 H5B 107.9
C6 C5 H5A 109.2
C6 C5 H5B 109.2
C1 C6 C5 109.7(3)
C1 C6 H6 108.0
C5 C6 H6 108.0
C7 C6 C1 113.3(3)
C7 C6 C5 109.8(2)
C7 C6 H6 108.0
C8 C7 C6 130.8(4)
C8 C7 C10 108.5(3)
C10 C7 C6 120.6(3)
C7 C8 H8 123.9
C7 C8 C9 112.3(3)
C9 C8 H8 123.9
N1 C9 C8 102.3(3)
N1 C9 H9A 111.3
N1 C9 H9B 111.3
C8 C9 H9A 111.3
C8 C9 H9B 111.3
H9A C9 H9B 109.2
O1 C10 N1 125.5(4)
O1 C10 C7 127.9(3)
N1 C10 C7 106.6(3)
O2 C11 O3 126.6(4)
O2 C11 N1 124.3(4)
O3 C11 N1 109.2(3)
O3 C12 C13 109.2(4)
O3 C12 C14 108.8(4)
O3 C12 C15 102.0(4)
C13 C12 C14 115.1(5)
C15 C12 C13 110.3(4)
C15 C12 C14 110.7(4)
C12 C13 H13A 109.5
C12 C13 H13B 109.5
C12 C13 H13C 109.5
H13A C13 H13B 109.5
H13A C13 H13C 109.5
H13B C13 H13C 109.5
C12 C14 H14A 109.5
C12 C14 H14B 109.5
C12 C14 H14C 109.5
H14A C14 H14B 109.5
H14A C14 H14C 109.5
H14B C14 H14C 109.5
C12 C15 H15A 109.5
C12 C15 H15B 109.5
C12 C15 H15C 109.5
H15A C15 H15B 109.5
H15A C15 H15C 109.5
H15B C15 H15C 109.5
O4 C16 N2 124.8(4)
O4 C16 C17 120.9(4)
N2 C16 C17 114.3(5)
N3 C17 C16 117.7(4)
N3 C17 C18 123.4(4)
C18 C17 C16 118.9(5)
C17 C18 H18 121.1
C17 C18 C19 117.7(5)
C19 C18 H18 121.1
C18 C19 H19 120.3
C20 C19 C18 119.4(5)
C20 C19 H19 120.3
C19 C20 H20 120.6
C19 C20 C21 118.9(5)
C21 C20 H20 120.6
N3 C21 C20 122.4(6)
N3 C21 H21 118.8
C20 C21 H21 118.8

loop_
_geom_bond_atom_site_label_1
_geom_bond_atom_site_label_2
_geom_bond_distance
O5 C31 1.207(4)
O6 C32 1.324(5)
O6 C33 1.476(4)
O7 C32 1.190(5)
O8 C37 1.214(5)
N4 C30 1.459(5)
N4 C31 1.396(5)
N4 C32 1.385(5)
N5 H5 0.8600
N5 C22 1.455(4)
N5 C37 1.319(5)
C22 H22 0.9800
C22 C23 1.520(6)
C22 C27 1.520(5)
C23 H23A 0.9700
C23 H23B 0.9700
C23 C24 1.505(7)
C24 H24A 0.9700
C24 H24B 0.9700
C24 C25 1.511(8)
C25 H25A 0.9700
C25 H25B 0.9700
C25 C26 1.516(6)
C26 H26A 0.9700
C26 H26B 0.9700
C26 C27 1.534(5)
C27 H27 0.9800
C27 C28 1.490(5)
C28 C29 1.322(6)
C28 C31 1.468(5)
C29 H29 0.9300
C29 C30 1.492(6)
C30 H30A 0.9700
C30 H30B 0.9700
C33 C34 1.489(7)
C33 C35 1.510(7)
C33 C36 1.460(7)
C34 H34A 0.9600
C34 H34B 0.9600
C34 H34C 0.9600
C35 H35A 0.9600
C35 H35B 0.9600
C35 H35C 0.9600
C36 H36A 0.9600
C36 H36B 0.9600
C36 H36C 0.9600
C37 C38 1.499(5)
C38 C39 1.353(6)
C38 N6 1.415(10)
C38 N6' 1.337(10)
C39 H39 0.9300
C39 C40 1.373(6)
C40 H40 0.9300
C40 C41 1.299(8)
C41 H41 0.9300
C41 H41A 0.9300
C41 C42 1.440(14)
C41 C42' 1.497(14)
N6 C42 1.352(11)
C42 H42 0.9300
N6' C42' 1.330(12)
C42' H42' 0.9300
O1 C10 1.216(4)
O2 C11 1.198(5)
O3 C11 1.324(5)
O3 C12 1.479(4)
O4 C16 1.219(6)
N1 C9 1.454(4)
N1 C10 1.407(4)
N1 C11 1.382(5)
N2 H2 0.8600
N2 C1 1.457(4)
N2 C16 1.336(6)
N3 C17 1.322(6)
N3 C21 1.346(5)
C1 H1 0.9800
C1 C2 1.540(5)
C1 C6 1.520(5)
C2 H2A 0.9700
C2 H2B 0.9700
C2 C3 1.532(5)
C3 H3A 0.9700
C3 H3B 0.9700
C3 C4 1.507(6)
C4 H4A 0.9700
C4 H4B 0.9700
C4 C5 1.529(5)
C5 H5A 0.9700
C5 H5B 0.9700
C5 C6 1.530(4)
C6 H6 0.9800
C6 C7 1.493(4)
C7 C8 1.318(5)
C7 C10 1.465(5)
C8 H8 0.9300
C8 C9 1.484(5)
C9 H9A 0.9700
C9 H9B 0.9700
C12 C13 1.514(6)
C12 C14 1.522(7)
C12 C15 1.509(6)
C13 H13A 0.9600
C13 H13B 0.9600
C13 H13C 0.9600
C14 H14A 0.9600
C14 H14B 0.9600
C14 H14C 0.9600
C15 H15A 0.9600
C15 H15B 0.9600
C15 H15C 0.9600
C16 C17 1.506(6)
C17 C18 1.381(6)
C18 H18 0.9300
C18 C19 1.391(6)
C19 H19 0.9300
C19 C20 1.370(8)
C20 H20 0.9300
C20 C21 1.376(7)
C21 H21 0.9300

loop_
_geom_torsion_atom_site_label_1
_geom_torsion_atom_site_label_2
_geom_torsion_atom_site_label_3
_geom_torsion_atom_site_label_4
_geom_torsion
O8 C37 C38 C39 -8.1(7)
O8 C37 C38 N6 -167.4(6)
O8 C37 C38 N6' 148.2(6)
N5 C22 C23 C24 -178.2(5)
N5 C22 C27 C26 173.1(4)
N5 C22 C27 C28 -63.7(4)
N5 C37 C38 C39 171.7(5)
N5 C37 C38 N6 12.4(8)
N5 C37 C38 N6' -32.0(7)
C22 N5 C37 O8 -9.9(7)
C22 N5 C37 C38 170.2(4)
C22 C23 C24 C25 58.8(7)
C22 C27 C28 C29 -56.6(5)
C22 C27 C28 C31 128.7(3)
C23 C22 C27 C26 51.5(5)
C23 C22 C27 C28 174.7(3)
C23 C24 C25 C26 -58.8(6)
C24 C25 C26 C27 56.9(6)
C25 C26 C27 C22 -53.2(6)
C25 C26 C27 C28 -178.5(5)
C26 C27 C28 C29 67.5(6)
C26 C27 C28 C31 -107.2(4)
C27 C22 C23 C24 -55.5(6)
C27 C28 C29 C30 -175.6(4)
C27 C28 C31 O5 -2.7(5)
C27 C28 C31 N4 176.3(3)
C28 C29 C30 N4 -0.2(5)
C29 C28 C31 O5 -178.4(4)
C29 C28 C31 N4 0.6(4)
C30 N4 C31 O5 178.2(4)
C30 N4 C31 C28 -0.8(4)
C30 N4 C32 O6 175.2(3)
C30 N4 C32 O7 -5.5(6)
C31 N4 C30 C29 0.6(4)
C31 N4 C32 O6 -6.1(6)
C31 N4 C32 O7 173.2(4)
C31 C28 C29 C30 -0.2(5)
C32 O6 C33 C34 64.6(6)
C32 O6 C33 C35 -180.0(4)
C32 O6 C33 C36 -64.0(7)
C32 N4 C30 C29 179.6(3)
C32 N4 C31 O5 -0.5(6)
C32 N4 C31 C28 -179.6(3)
C33 O6 C32 O7 0.8(7)
C33 O6 C32 N4 -180.0(3)
C37 N5 C22 C23 -98.3(5)
C37 N5 C22 C27 138.8(4)
C37 C38 C39 C40 -179.7(5)
C37 C38 N6 C42 176.3(8)
C37 C38 N6' C42' -175.3(7)
C38 C39 C40 C41 -1.1(10)
C38 N6 C42 C41 8.0(15)
C38 N6' C42' C41 -9.5(15)
C39 C38 N6 C42 16.3(12)
C39 C38 N6' C42' -19.0(12)
C39 C40 C41 C42 26.1(14)
C39 C40 C41 C42' -24.2(12)
C40 C41 C42 N6 -29.6(16)
C40 C41 C42' N6' 31.4(15)
N6 C38 C39 C40 -20.6(9)
N6' C38 C39 C40 26.0(9)
O4 C16 C17 N3 173.9(4)
O4 C16 C17 C18 -7.2(6)
N2 C1 C2 C3 179.7(4)
N2 C1 C6 C5 178.8(3)
N2 C1 C6 C7 -58.1(4)
N2 C16 C17 N3 -8.4(5)
N2 C16 C17 C18 170.5(4)
N3 C17 C18 C19 1.9(6)
C1 N2 C16 O4 -1.0(6)
C1 N2 C16 C17 -178.5(3)
C1 C2 C3 C4 56.7(6)
C1 C6 C7 C8 -22.1(5)
C1 C6 C7 C10 161.6(3)
C2 C1 C6 C5 56.3(4)
C2 C1 C6 C7 179.4(3)
C2 C3 C4 C5 -56.3(5)
C3 C4 C5 C6 57.7(5)
C4 C5 C6 C1 -57.5(5)
C4 C5 C6 C7 177.4(4)
C5 C6 C7 C8 100.9(4)
C5 C6 C7 C10 -75.4(4)
C6 C1 C2 C3 -56.8(6)
C6 C7 C8 C9 -176.4(3)
C6 C7 C10 O1 0.3(5)
C6 C7 C10 N1 179.2(3)
C7 C8 C9 N1 -2.3(4)
C8 C7 C10 O1 -176.7(3)
C8 C7 C10 N1 2.2(4)
C9 N1 C10 O1 175.2(3)
C9 N1 C10 C7 -3.7(4)
C9 N1 C11 O2 179.5(4)
C9 N1 C11 O3 -0.4(5)
C10 N1 C9 C8 3.6(3)
C10 N1 C11 O2 -1.2(6)
C10 N1 C11 O3 178.9(3)
C10 C7 C8 C9 0.2(4)
C11 O3 C12 C13 62.1(5)
C11 O3 C12 C14 -64.2(5)
C11 O3 C12 C15 178.7(4)
C11 N1 C9 C8 -177.0(3)
C11 N1 C10 O1 -4.1(6)
C11 N1 C10 C7 177.0(3)
C12 O3 C11 O2 0.5(7)
C12 O3 C11 N1 -179.7(3)
C16 N2 C1 C2 -113.6(5)
C16 N2 C1 C6 123.7(4)
C16 C17 C18 C19 -176.9(4)
C17 N3 C21 C20 -1.5(7)
C17 C18 C19 C20 -3.0(7)
C18 C19 C20 C21 2.0(8)
C19 C20 C21 N3 0.4(8)
C21 N3 C17 C16 179.2(4)
C21 N3 C17 C18 0.3(6)
